data_1515306
loop_
_publ_author_name
'Xu, Biao'
'Wang, Ruji'
'Wang, Xun'

_publ_section_title
;
 Simplifying the growth of hybrid single-crystals by using nanoparticle
 precursors: the case of AgI.
;
_journal_issue 8
_journal_name_full Nanoscale
_journal_page_first 2713
_journal_page_last 2719
_journal_paper_doi 10.1039/c2nr30139c
_journal_volume 4
_journal_year 2012
_chemical_formula_moiety 'C26 H56 N, Ag4 I5'
_chemical_formula_sum 'C26 H56 Ag4 I5 N'
_chemical_formula_weight 1448.70
_chemical_name_systematic
;
?
;
_space_group_IT_number 2
_symmetry_cell_setting triclinic
_symmetry_space_group_name_Hall '-P 1'
_symmetry_space_group_name_H-M 'P -1'
_atom_sites_solution_hydrogens geom
_atom_sites_solution_primary direct
_atom_sites_solution_secondary difmap
_audit_creation_method SHELXL-97
_cell_angle_alpha 83.515(13)
_cell_angle_beta 88.522(13)
_cell_angle_gamma 68.316(12)
_cell_formula_units_Z 2
_cell_length_a 9.189(3)
_cell_length_b 10.093(3)
_cell_length_c 23.519(9)
_cell_measurement_reflns_used 5476
_cell_measurement_temperature 153(2)
_cell_measurement_theta_max 25.0
_cell_measurement_theta_min 1.7
_cell_volume 2013.6(12)
_computing_cell_refinement 'CrystalClear (Rigaku Inc., 2008)'
_computing_data_collection 'CrystalClear (Rigaku Inc., 2008)'
_computing_data_reduction 'CrystalClear (Rigaku Inc., 2008)'
_computing_molecular_graphics 'SHELXTL (Bruker, 1997)'
_computing_publication_material 'SHELXTL (Bruker, 1997)'
_computing_structure_refinement 'SHELXL-97 (Sheldrick, 1997)'
_computing_structure_solution 'SHELXS-97 (Sheldrick, 1990)'
_diffrn_ambient_temperature 153(2)
_diffrn_detector_area_resol_mean 28.5714
_diffrn_measured_fraction_theta_full 0.978
_diffrn_measured_fraction_theta_max 0.978
_diffrn_measurement_device_type 'Saturn70 (4x4 bin mode)'
_diffrn_measurement_method dtprofit.ref
_diffrn_radiation_monochromator graphite
_diffrn_radiation_source 'fine-focus sealed tube'
_diffrn_radiation_type MoK\a
_diffrn_radiation_wavelength 0.71073
_diffrn_reflns_av_R_equivalents 0.1185
_diffrn_reflns_av_sigmaI/netI 0.1479
_diffrn_reflns_limit_h_max 10
_diffrn_reflns_limit_h_min -10
_diffrn_reflns_limit_k_max 11
_diffrn_reflns_limit_k_min -12
_diffrn_reflns_limit_l_max 28
_diffrn_reflns_limit_l_min -28
_diffrn_reflns_number 17431
_diffrn_reflns_theta_full 25.05
_diffrn_reflns_theta_max 25.05
_diffrn_reflns_theta_min 1.74
_diffrn_standards_decay_% 0
_diffrn_standards_number 0
_exptl_absorpt_coefficient_mu 5.765
_exptl_absorpt_correction_T_max 1.000
_exptl_absorpt_correction_T_min 0.304
_exptl_absorpt_correction_type empirical
_exptl_absorpt_process_details Multi-scan
_exptl_crystal_colour colorless
_exptl_crystal_density_diffrn 2.389
_exptl_crystal_density_meas ?
_exptl_crystal_density_method 'not measured'
_exptl_crystal_description prism
_exptl_crystal_F_000 1344
_exptl_crystal_size_max 0.10
_exptl_crystal_size_mid 0.07
_exptl_crystal_size_min 0.05
_refine_diff_density_max 1.989
_refine_diff_density_min -2.160
_refine_diff_density_rms 0.402
_refine_ls_extinction_coef 0.01105(19)
_refine_ls_extinction_expression Fc^*^=kFc[1+0.001xFc^2^\l^3^/sin(2\q)]^-1/4^
_refine_ls_extinction_method SHELXL
_refine_ls_goodness_of_fit_ref 1.277
_refine_ls_hydrogen_treatment constr
_refine_ls_matrix_type full
_refine_ls_number_parameters 326
_refine_ls_number_reflns 6953
_refine_ls_number_restraints 0
_refine_ls_restrained_S_all 1.277
_refine_ls_R_factor_all 0.1034
_refine_ls_R_factor_gt 0.0766
_refine_ls_shift/su_max 0.009
_refine_ls_shift/su_mean 0.000
_refine_ls_structure_factor_coef Fsqd
_refine_ls_weighting_details 'calc w=1/[\s^2^(Fo^2^)+(0.0010P)^2^+2.5000P] where P=(Fo^2^+2Fc^2^)/3'
_refine_ls_weighting_scheme calc
_refine_ls_wR_factor_gt 0.1608
_refine_ls_wR_factor_ref 0.1693
_reflns_number_gt 3391
_reflns_number_total 6953
_reflns_threshold_expression I>2sigma(I)
_cod_data_source_file c2nr30139c.txt
_cod_data_source_block 4a
_cod_depositor_comments
;
The following automatic conversions were performed:

'_symmetry_cell_setting' value 'Triclinic' changed to 'triclinic'
according to
/usr/data/users/saulius/automatic-downloads/retrospective/RSC/lib/dictionaries/cif_core.dic
dictionary named 'cif_core.dic' version 2.4.2 from 2011-04-26.

Automatic conversion script
Id: cif_fix_values 2281 2013-09-26 08:29:07Z andrius 

The following automatic conversions were performed:

'_exptl_crystal_density_meas' value 'none' was changed to '?' - the
value is perceived as not measured.

Automatic conversion script
Id: cif_fix_values 3008 2015-01-20 13:52:24Z robertas 
;
_cod_original_cell_volume 2013.6(11)
_cod_original_sg_symbol_H-M P-1
_cod_database_code 1515306

loop_
_symmetry_equiv_pos_as_xyz
'x, y, z'
'-x, -y, -z'

loop_
_atom_site_label
_atom_site_type_symbol
_atom_site_fract_x
_atom_site_fract_y
_atom_site_fract_z
_atom_site_U_iso_or_equiv
_atom_site_adp_type
_atom_site_occupancy
_atom_site_symmetry_multiplicity
_atom_site_calc_flag
_atom_site_refinement_flags
I1 I 1.25036(9) -0.02121(8) 1.14280(4) 0.0555(3) Uani 1 1 d .
I2 I 1.01285(9) 0.45790(7) 1.14182(4) 0.0499(2) Uani 1 1 d .
I3 I 1.39088(9) 0.26138(7) 0.99914(4) 0.0491(2) Uani 1 1 d .
I4 I 0.87372(8) 0.24554(7) 0.99957(3) 0.0492(2) Uani 1 1 d .
I5 I 0.75256(9) 0.94411(8) 1.13933(4) 0.0546(2) Uani 1 1 d .
Ag1 Ag 1.12742(13) 0.24779(10) 1.06915(5) 0.0721(4) Uani 1 1 d .
Ag2 Ag 0.88165(13) 0.70853(10) 1.07049(5) 0.0726(4) Uani 1 1 d .
Ag3 Ag 1.50651(13) 0.01647(11) 0.93243(5) 0.0788(4) Uani 1 1 d .
Ag4 Ag 0.99852(13) 0.02004(11) 0.92531(5) 0.0750(4) Uani 1 1 d .
N1 N 0.4904(9) 0.5383(8) 0.8368(4) 0.039(2) Uani 1 1 d .
C1 C 0.4190(11) 0.4547(10) 0.8046(5) 0.042(3) Uani 1 1 d .
H1A H 0.3990 0.3835 0.8315 0.051 Uiso 1 1 calc R
H1B H 0.3189 0.5200 0.7882 0.051 Uiso 1 1 calc R
C2 C 0.5186(11) 0.3806(9) 0.7577(4) 0.035(3) Uani 1 1 d .
H2A H 0.6208 0.3182 0.7733 0.042 Uiso 1 1 calc R
H2B H 0.5333 0.4515 0.7291 0.042 Uiso 1 1 calc R
C3 C 0.4445(13) 0.2934(10) 0.7300(5) 0.058(4) Uani 1 1 d .
H3A H 0.3443 0.3576 0.7134 0.069 Uiso 1 1 calc R
H3B H 0.4242 0.2273 0.7594 0.069 Uiso 1 1 calc R
C4 C 0.5409(14) 0.2075(10) 0.6834(5) 0.061(4) Uani 1 1 d .
H4A H 0.6420 0.1442 0.6996 0.074 Uiso 1 1 calc R
H4B H 0.4882 0.1479 0.6711 0.074 Uiso 1 1 calc R
C5 C 0.5668(14) 0.2994(10) 0.6314(5) 0.060(4) Uani 1 1 d .
H5A H 0.6210 0.3578 0.6436 0.072 Uiso 1 1 calc R
H5B H 0.4657 0.3636 0.6155 0.072 Uiso 1 1 calc R
C6 C 0.6615(14) 0.2123(11) 0.5845(5) 0.061(4) Uani 1 1 d .
H6A H 0.7621 0.1486 0.6010 0.073 Uiso 1 1 calc R
H6B H 0.6074 0.1526 0.5736 0.073 Uiso 1 1 calc R
C7 C 0.6914(15) 0.2933(11) 0.5315(5) 0.064(4) Uani 1 1 d .
H7A H 0.7510 0.3488 0.5421 0.077 Uiso 1 1 calc R
H7B H 0.5913 0.3609 0.5160 0.077 Uiso 1 1 calc R
C8 C 0.7765(15) 0.2072(12) 0.4848(5) 0.072(5) Uani 1 1 d .
H8A H 0.7154 0.1539 0.4734 0.086 Uiso 1 1 calc R
H8B H 0.8754 0.1377 0.5005 0.086 Uiso 1 1 calc R
C9 C 0.8097(15) 0.2896(12) 0.4323(6) 0.073(5) Uani 1 1 d .
H9A H 0.7113 0.3593 0.4163 0.088 Uiso 1 1 calc R
H9B H 0.8720 0.3422 0.4433 0.088 Uiso 1 1 calc R
C10 C 0.8936(14) 0.1995(12) 0.3870(6) 0.066(4) Uani 1 1 d .
H10A H 0.9887 0.1266 0.4040 0.079 Uiso 1 1 calc R
H10B H 0.8284 0.1504 0.3751 0.079 Uiso 1 1 calc R
C11 C 0.9370(16) 0.2730(13) 0.3350(6) 0.088(5) Uani 1 1 d .
H11A H 1.0015 0.3227 0.3468 0.106 Uiso 1 1 calc R
H11B H 0.8418 0.3454 0.3178 0.106 Uiso 1 1 calc R
C12 C 1.0263(17) 0.1777(14) 0.2877(7) 0.109(6) Uani 1 1 d .
H12A H 1.0472 0.2372 0.2562 0.163 Uiso 1 1 calc R
H12B H 0.9631 0.1296 0.2744 0.163 Uiso 1 1 calc R
H12C H 1.1234 0.1078 0.3033 0.163 Uiso 1 1 calc R
C13 C 0.5405(11) 0.6430(10) 0.7986(5) 0.043(3) Uani 1 1 d .
H13A H 0.5771 0.6971 0.8224 0.052 Uiso 1 1 calc R
H13B H 0.6285 0.5892 0.7763 0.052 Uiso 1 1 calc R
C14 C 0.4161(13) 0.7468(11) 0.7582(5) 0.053(4) Uani 1 1 d .
H14A H 0.3376 0.8142 0.7799 0.064 Uiso 1 1 calc R
H14B H 0.3651 0.6947 0.7393 0.064 Uiso 1 1 calc R
C15 C 0.4813(16) 0.8296(12) 0.7132(6) 0.077(5) Uani 1 1 d .
H15A H 0.5524 0.8633 0.7315 0.092 Uiso 1 1 calc R
H15B H 0.3959 0.9128 0.6958 0.092 Uiso 1 1 calc R
C16 C 0.5703(15) 0.7355(12) 0.6654(6) 0.078(5) Uani 1 1 d .
H16A H 0.6669 0.6641 0.6820 0.093 Uiso 1 1 calc R
H16B H 0.5068 0.6847 0.6536 0.093 Uiso 1 1 calc R
C17 C 0.6089(14) 0.8125(11) 0.6142(5) 0.060(4) Uani 1 1 d .
H17A H 0.6733 0.8626 0.6258 0.072 Uiso 1 1 calc R
H17B H 0.5125 0.8844 0.5977 0.072 Uiso 1 1 calc R
C18 C 0.6934(15) 0.7208(12) 0.5684(5) 0.066(4) Uani 1 1 d .
H18A H 0.7932 0.6533 0.5841 0.079 Uiso 1 1 calc R
H18B H 0.6326 0.6655 0.5587 0.079 Uiso 1 1 calc R
C19 C 0.7230(16) 0.7992(12) 0.5149(6) 0.078(5) Uani 1 1 d .
H19A H 0.7833 0.8547 0.5248 0.094 Uiso 1 1 calc R
H19B H 0.6229 0.8668 0.4994 0.094 Uiso 1 1 calc R
C20 C 0.8064(14) 0.7118(11) 0.4687(6) 0.064(4) Uani 1 1 d .
H20A H 0.7458 0.6564 0.4589 0.077 Uiso 1 1 calc R
H20B H 0.9061 0.6440 0.4843 0.077 Uiso 1 1 calc R
C21 C 0.8381(15) 0.7889(12) 0.4140(6) 0.071(4) Uani 1 1 d .
H21A H 0.7383 0.8532 0.3971 0.086 Uiso 1 1 calc R
H21B H 0.8947 0.8478 0.4237 0.086 Uiso 1 1 calc R
C22 C 0.9281(15) 0.6984(12) 0.3696(6) 0.072(5) Uani 1 1 d .
H22A H 0.8731 0.6373 0.3608 0.087 Uiso 1 1 calc R
H22B H 1.0291 0.6361 0.3862 0.087 Uiso 1 1 calc R
C23 C 0.9566(17) 0.7751(15) 0.3137(7) 0.096(6) Uani 1 1 d .
H23A H 0.8560 0.8390 0.2973 0.115 Uiso 1 1 calc R
H23B H 1.0145 0.8340 0.3221 0.115 Uiso 1 1 calc R
C24 C 1.0431(16) 0.6814(17) 0.2701(7) 0.126(7) Uani 1 1 d .
H24A H 1.0531 0.7397 0.2361 0.189 Uiso 1 1 calc R
H24B H 0.9868 0.6230 0.2609 0.189 Uiso 1 1 calc R
H24C H 1.1453 0.6210 0.2849 0.189 Uiso 1 1 calc R
C25 C 0.6267(12) 0.4400(11) 0.8741(5) 0.061(4) Uani 1 1 d .
H25A H 0.6688 0.4961 0.8940 0.091 Uiso 1 1 calc R
H25B H 0.7063 0.3812 0.8507 0.091 Uiso 1 1 calc R
H25C H 0.5922 0.3799 0.9013 0.091 Uiso 1 1 calc R
C26 C 0.3640(12) 0.6227(10) 0.8773(5) 0.055(3) Uani 1 1 d .
H26A H 0.4048 0.6776 0.8985 0.083 Uiso 1 1 calc R
H26B H 0.3346 0.5569 0.9033 0.083 Uiso 1 1 calc R
H26C H 0.2738 0.6863 0.8552 0.083 Uiso 1 1 calc R

loop_
_atom_site_aniso_label
_atom_site_aniso_U_11
_atom_site_aniso_U_22
_atom_site_aniso_U_33
_atom_site_aniso_U_23
_atom_site_aniso_U_13
_atom_site_aniso_U_12
I1 0.0515(5) 0.0530(4) 0.0570(6) -0.0016(4) -0.0007(4) -0.0148(4)
I2 0.0417(4) 0.0511(4) 0.0584(6) -0.0080(4) 0.0036(4) -0.0185(4)
I3 0.0459(4) 0.0509(4) 0.0515(6) -0.0060(4) 0.0025(4) -0.0192(4)
I4 0.0414(4) 0.0576(5) 0.0431(6) -0.0060(4) 0.0025(4) -0.0119(4)
I5 0.0536(5) 0.0547(4) 0.0560(6) -0.0107(4) 0.0066(4) -0.0196(4)
Ag1 0.0710(7) 0.0695(6) 0.0733(9) -0.0150(6) 0.0009(6) -0.0210(6)
Ag2 0.0714(7) 0.0669(6) 0.0741(9) -0.0020(6) 0.0047(6) -0.0211(6)
Ag3 0.0780(8) 0.0807(7) 0.0727(9) -0.0065(6) 0.0036(7) -0.0241(6)
Ag4 0.0689(7) 0.0752(6) 0.0796(9) -0.0085(6) 0.0044(7) -0.0253(6)
N1 0.041(5) 0.045(5) 0.033(6) -0.004(4) -0.005(4) -0.018(4)
C1 0.043(6) 0.052(6) 0.047(8) -0.004(5) 0.004(6) -0.035(5)
C2 0.041(6) 0.049(5) 0.023(6) -0.009(5) 0.008(5) -0.024(5)
C3 0.069(8) 0.050(6) 0.068(10) -0.020(6) 0.010(7) -0.035(6)
C4 0.080(9) 0.040(6) 0.066(10) -0.018(6) 0.019(8) -0.023(6)
C5 0.068(8) 0.039(6) 0.069(10) -0.015(6) 0.005(8) -0.011(6)
C6 0.068(8) 0.053(7) 0.056(10) -0.008(6) 0.004(7) -0.016(6)
C7 0.082(9) 0.053(7) 0.046(9) -0.001(6) -0.013(8) -0.011(7)
C8 0.089(10) 0.061(7) 0.052(10) -0.008(7) -0.024(8) -0.010(7)
C9 0.087(10) 0.067(8) 0.064(11) -0.001(7) 0.004(9) -0.029(7)
C10 0.054(8) 0.080(8) 0.063(10) 0.000(7) 0.005(7) -0.026(7)
C11 0.084(10) 0.094(10) 0.082(13) 0.007(9) 0.030(9) -0.033(8)
C12 0.115(13) 0.123(12) 0.078(14) -0.003(10) 0.040(11) -0.036(10)
C13 0.033(6) 0.039(6) 0.057(9) -0.008(5) 0.000(6) -0.011(5)
C14 0.057(8) 0.055(7) 0.039(8) 0.004(6) -0.006(6) -0.014(6)
C15 0.107(11) 0.054(7) 0.060(11) -0.010(7) 0.014(9) -0.021(8)
C16 0.103(10) 0.054(7) 0.062(10) 0.009(7) 0.044(8) -0.021(7)
C17 0.064(8) 0.060(7) 0.051(9) 0.008(6) 0.009(7) -0.021(6)
C18 0.086(9) 0.066(7) 0.047(9) -0.006(7) 0.005(8) -0.030(7)
C19 0.097(11) 0.066(8) 0.058(10) 0.008(7) -0.036(9) -0.016(8)
C20 0.068(9) 0.053(7) 0.057(10) -0.011(7) 0.000(8) -0.004(7)
C21 0.081(10) 0.069(8) 0.052(10) 0.005(7) -0.008(8) -0.018(7)
C22 0.067(9) 0.075(8) 0.062(11) -0.016(8) 0.003(8) -0.010(7)
C23 0.088(11) 0.132(12) 0.067(13) -0.005(10) -0.004(10) -0.041(10)
C24 0.059(11) 0.172(16) 0.111(17) -0.034(13) 0.029(11) 0.001(11)
C25 0.039(7) 0.059(7) 0.068(10) 0.020(7) -0.018(7) -0.006(6)
C26 0.059(7) 0.066(7) 0.051(8) -0.046(6) 0.027(6) -0.025(6)

loop_
_atom_type_symbol
_atom_type_description
_atom_type_scat_dispersion_real
_atom_type_scat_dispersion_imag
_atom_type_scat_source
C C 0.0033 0.0016 'International Tables Vol C Tables 4.2.6.8 and 6.1.1.4'
H H 0.0000 0.0000 'International Tables Vol C Tables 4.2.6.8 and 6.1.1.4'
N N 0.0061 0.0033 'International Tables Vol C Tables 4.2.6.8 and 6.1.1.4'
Ag Ag -0.8971 1.1015 'International Tables Vol C Tables 4.2.6.8 and 6.1.1.4'
I I -0.4742 1.8119 'International Tables Vol C Tables 4.2.6.8 and 6.1.1.4'

loop_
_geom_angle_atom_site_label_1
_geom_angle_atom_site_label_2
_geom_angle_atom_site_label_3
_geom_angle
_geom_angle_site_symmetry_1
_geom_angle_site_symmetry_3
Ag4 I1 Ag3 106.80(5) 2_757 2_857
Ag4 I1 Ag1 70.40(4) 2_757 .
Ag3 I1 Ag1 73.77(4) 2_857 .
Ag2 I2 Ag1 104.64(5) . .
Ag3 I3 Ag3 65.68(5) 2_857 .
Ag3 I3 Ag1 72.18(4) 2_857 .
Ag3 I3 Ag1 110.16(4) . .
Ag3 I3 Ag2 108.61(4) 2_857 2_767
Ag3 I3 Ag2 76.33(4) . 2_767
Ag1 I3 Ag2 67.69(4) . 2_767
Ag1 I4 Ag2 68.64(5) . 2_767
Ag1 I4 Ag4 69.50(4) . 2_757
Ag2 I4 Ag4 110.19(4) 2_767 2_757
Ag1 I4 Ag4 108.56(4) . .
Ag2 I4 Ag4 69.89(4) 2_767 .
Ag4 I4 Ag4 74.03(5) 2_757 .
Ag4 I5 Ag3 110.94(5) 2_767 2_767
Ag4 I5 Ag2 70.98(4) 2_767 .
Ag3 I5 Ag2 78.34(4) 2_767 .
I2 Ag1 I4 109.52(4) . .
I2 Ag1 I1 105.60(5) . .
I4 Ag1 I1 109.01(4) . .
I2 Ag1 I3 115.25(4) . .
I4 Ag1 I3 111.58(5) . .
I1 Ag1 I3 105.48(4) . .
I2 Ag2 I5 108.88(5) . .
I2 Ag2 I4 108.43(4) . 2_767
I5 Ag2 I4 108.61(4) . 2_767
I2 Ag2 I3 117.29(5) . 2_767
I5 Ag2 I3 101.78(4) . 2_767
I4 Ag2 I3 111.41(5) 2_767 2_767
I1 Ag3 I5 105.25(5) 2_857 2_767
I1 Ag3 I3 108.13(4) 2_857 2_857
I5 Ag3 I3 111.39(5) 2_767 2_857
I1 Ag3 I3 113.98(5) 2_857 .
I5 Ag3 I3 103.37(4) 2_767 .
I3 Ag3 I3 114.32(5) 2_857 .
I1 Ag4 I5 113.35(5) 2_757 2_767
I1 Ag4 I4 111.09(4) 2_757 2_757
I5 Ag4 I4 107.69(4) 2_767 2_757
I1 Ag4 I4 108.10(4) 2_757 .
I5 Ag4 I4 110.40(4) 2_767 .
I4 Ag4 I4 105.97(5) 2_757 .
C13 N1 C25 109.4(8) . .
C13 N1 C1 113.5(8) . .
C25 N1 C1 111.6(7) . .
C13 N1 C26 108.4(7) . .
C25 N1 C26 106.7(8) . .
C1 N1 C26 106.9(8) . .
C2 C1 N1 114.3(8) . .
C2 C1 H1A 108.7 . .
N1 C1 H1A 108.7 . .
C2 C1 H1B 108.7 . .
N1 C1 H1B 108.7 . .
H1A C1 H1B 107.6 . .
C1 C2 C3 111.2(8) . .
C1 C2 H2A 109.4 . .
C3 C2 H2A 109.4 . .
C1 C2 H2B 109.4 . .
C3 C2 H2B 109.4 . .
H2A C2 H2B 108.0 . .
C2 C3 C4 115.3(9) . .
C2 C3 H3A 108.4 . .
C4 C3 H3A 108.4 . .
C2 C3 H3B 108.4 . .
C4 C3 H3B 108.4 . .
H3A C3 H3B 107.5 . .
C5 C4 C3 114.0(8) . .
C5 C4 H4A 108.8 . .
C3 C4 H4A 108.8 . .
C5 C4 H4B 108.8 . .
C3 C4 H4B 108.8 . .
H4A C4 H4B 107.7 . .
C4 C5 C6 113.7(8) . .
C4 C5 H5A 108.8 . .
C6 C5 H5A 108.8 . .
C4 C5 H5B 108.8 . .
C6 C5 H5B 108.8 . .
H5A C5 H5B 107.7 . .
C7 C6 C5 117.6(9) . .
C7 C6 H6A 107.9 . .
C5 C6 H6A 107.9 . .
C7 C6 H6B 107.9 . .
C5 C6 H6B 107.9 . .
H6A C6 H6B 107.2 . .
C6 C7 C8 116.9(10) . .
C6 C7 H7A 108.1 . .
C8 C7 H7A 108.1 . .
C6 C7 H7B 108.1 . .
C8 C7 H7B 108.1 . .
H7A C7 H7B 107.3 . .
C7 C8 C9 116.4(10) . .
C7 C8 H8A 108.2 . .
C9 C8 H8A 108.2 . .
C7 C8 H8B 108.2 . .
C9 C8 H8B 108.2 . .
H8A C8 H8B 107.3 . .
C10 C9 C8 114.4(10) . .
C10 C9 H9A 108.7 . .
C8 C9 H9A 108.7 . .
C10 C9 H9B 108.7 . .
C8 C9 H9B 108.7 . .
H9A C9 H9B 107.6 . .
C11 C10 C9 117.4(11) . .
C11 C10 H10A 108.0 . .
C9 C10 H10A 108.0 . .
C11 C10 H10B 108.0 . .
C9 C10 H10B 108.0 . .
H10A C10 H10B 107.2 . .
C10 C11 C12 117.2(11) . .
C10 C11 H11A 108.0 . .
C12 C11 H11A 108.0 . .
C10 C11 H11B 108.0 . .
C12 C11 H11B 108.0 . .
H11A C11 H11B 107.2 . .
C11 C12 H12A 109.5 . .
C11 C12 H12B 109.5 . .
H12A C12 H12B 109.5 . .
C11 C12 H12C 109.5 . .
H12A C12 H12C 109.5 . .
H12B C12 H12C 109.5 . .
C14 C13 N1 115.2(9) . .
C14 C13 H13A 108.5 . .
N1 C13 H13A 108.5 . .
C14 C13 H13B 108.5 . .
N1 C13 H13B 108.5 . .
H13A C13 H13B 107.5 . .
C13 C14 C15 112.5(10) . .
C13 C14 H14A 109.1 . .
C15 C14 H14A 109.1 . .
C13 C14 H14B 109.1 . .
C15 C14 H14B 109.1 . .
H14A C14 H14B 107.8 . .
C14 C15 C16 112.1(9) . .
C14 C15 H15A 109.2 . .
C16 C15 H15A 109.2 . .
C14 C15 H15B 109.2 . .
C16 C15 H15B 109.2 . .
H15A C15 H15B 107.9 . .
C17 C16 C15 116.1(10) . .
C17 C16 H16A 108.3 . .
C15 C16 H16A 108.3 . .
C17 C16 H16B 108.3 . .
C15 C16 H16B 108.3 . .
H16A C16 H16B 107.4 . .
C16 C17 C18 115.5(10) . .
C16 C17 H17A 108.4 . .
C18 C17 H17A 108.4 . .
C16 C17 H17B 108.4 . .
C18 C17 H17B 108.4 . .
H17A C17 H17B 107.5 . .
C19 C18 C17 115.7(10) . .
C19 C18 H18A 108.4 . .
C17 C18 H18A 108.4 . .
C19 C18 H18B 108.4 . .
C17 C18 H18B 108.4 . .
H18A C18 H18B 107.4 . .
C18 C19 C20 117.2(10) . .
C18 C19 H19A 108.0 . .
C20 C19 H19A 108.0 . .
C18 C19 H19B 108.0 . .
C20 C19 H19B 108.0 . .
H19A C19 H19B 107.3 . .
C19 C20 C21 118.2(10) . .
C19 C20 H20A 107.8 . .
C21 C20 H20A 107.8 . .
C19 C20 H20B 107.8 . .
C21 C20 H20B 107.8 . .
H20A C20 H20B 107.1 . .
C22 C21 C20 117.0(10) . .
C22 C21 H21A 108.1 . .
C20 C21 H21A 108.1 . .
C22 C21 H21B 108.1 . .
C20 C21 H21B 108.1 . .
H21A C21 H21B 107.3 . .
C21 C22 C23 117.4(11) . .
C21 C22 H22A 108.0 . .
C23 C22 H22A 108.0 . .
C21 C22 H22B 108.0 . .
C23 C22 H22B 108.0 . .
H22A C22 H22B 107.2 . .
C24 C23 C22 115.8(13) . .
C24 C23 H23A 108.3 . .
C22 C23 H23A 108.3 . .
C24 C23 H23B 108.3 . .
C22 C23 H23B 108.3 . .
H23A C23 H23B 107.4 . .
C23 C24 H24A 109.5 . .
C23 C24 H24B 109.5 . .
H24A C24 H24B 109.5 . .
C23 C24 H24C 109.5 . .
H24A C24 H24C 109.5 . .
H24B C24 H24C 109.5 . .
N1 C25 H25A 109.5 . .
N1 C25 H25B 109.5 . .
H25A C25 H25B 109.5 . .
N1 C25 H25C 109.5 . .
H25A C25 H25C 109.5 . .
H25B C25 H25C 109.5 . .
N1 C26 H26A 109.5 . .
N1 C26 H26B 109.5 . .
H26A C26 H26B 109.5 . .
N1 C26 H26C 109.5 . .
H26A C26 H26C 109.5 . .
H26B C26 H26C 109.5 . .

loop_
_geom_bond_atom_site_label_1
_geom_bond_atom_site_label_2
_geom_bond_distance
_geom_bond_site_symmetry_2
I1 Ag4 2.8215(16) 2_757
I1 Ag3 2.8249(17) 2_857
I1 Ag1 2.9017(15) .
I2 Ag2 2.7494(15) .
I2 Ag1 2.7573(15) .
I3 Ag3 2.9066(15) 2_857
I3 Ag3 2.9241(15) .
I3 Ag1 2.9291(16) .
I3 Ag2 2.9296(15) 2_767
I4 Ag1 2.8909(15) .
I4 Ag2 2.8964(16) 2_767
I4 Ag4 2.8977(15) 2_757
I4 Ag4 2.9003(15) .
I5 Ag4 2.8252(16) 2_767
I5 Ag3 2.8336(16) 2_767
I5 Ag2 2.8928(15) .
Ag2 I4 2.8964(16) 2_767
Ag2 I3 2.9297(15) 2_767
Ag3 I1 2.8248(17) 2_857
Ag3 I5 2.8336(16) 2_767
Ag3 I3 2.9066(15) 2_857
Ag4 I1 2.8215(16) 2_757
Ag4 I5 2.8252(16) 2_767
Ag4 I4 2.8977(15) 2_757
N1 C13 1.504(12) .
N1 C25 1.504(11) .
N1 C1 1.515(12) .
N1 C26 1.541(12) .
C1 C2 1.498(13) .
C1 H1A 0.9700 .
C1 H1B 0.9700 .
C2 C3 1.502(13) .
C2 H2A 0.9700 .
C2 H2B 0.9700 .
C3 C4 1.527(15) .
C3 H3A 0.9700 .
C3 H3B 0.9700 .
C4 C5 1.517(16) .
C4 H4A 0.9700 .
C4 H4B 0.9700 .
C5 C6 1.534(15) .
C5 H5A 0.9700 .
C5 H5B 0.9700 .
C6 C7 1.488(16) .
C6 H6A 0.9700 .
C6 H6B 0.9700 .
C7 C8 1.498(16) .
C7 H7A 0.9700 .
C7 H7B 0.9700 .
C8 C9 1.500(17) .
C8 H8A 0.9700 .
C8 H8B 0.9700 .
C9 C10 1.488(16) .
C9 H9A 0.9700 .
C9 H9B 0.9700 .
C10 C11 1.480(17) .
C10 H10A 0.9700 .
C10 H10B 0.9700 .
C11 C12 1.565(18) .
C11 H11A 0.9700 .
C11 H11B 0.9700 .
C12 H12A 0.9600 .
C12 H12B 0.9600 .
C12 H12C 0.9600 .
C13 C14 1.501(13) .
C13 H13A 0.9700 .
C13 H13B 0.9700 .
C14 C15 1.522(16) .
C14 H14A 0.9700 .
C14 H14B 0.9700 .
C15 C16 1.566(16) .
C15 H15A 0.9700 .
C15 H15B 0.9700 .
C16 C17 1.467(15) .
C16 H16A 0.9700 .
C16 H16B 0.9700 .
C17 C18 1.507(15) .
C17 H17A 0.9700 .
C17 H17B 0.9700 .
C18 C19 1.482(17) .
C18 H18A 0.9700 .
C18 H18B 0.9700 .
C19 C20 1.491(16) .
C19 H19A 0.9700 .
C19 H19B 0.9700 .
C20 C21 1.506(17) .
C20 H20A 0.9700 .
C20 H20B 0.9700 .
C21 C22 1.491(16) .
C21 H21A 0.9700 .
C21 H21B 0.9700 .
C22 C23 1.516(18) .
C22 H22A 0.9700 .
C22 H22B 0.9700 .
C23 C24 1.483(18) .
C23 H23A 0.9700 .
C23 H23B 0.9700 .
C24 H24A 0.9600 .
C24 H24B 0.9600 .
C24 H24C 0.9600 .
C25 H25A 0.9600 .
C25 H25B 0.9600 .
C25 H25C 0.9600 .
C26 H26A 0.9600 .
C26 H26B 0.9600 .
C26 H26C 0.9600 .
